data_4506251
loop_
_publ_author_name
'Singh, Devendra'
'Baruah, Jubaraj B.'

_publ_section_title
;
 Solid State Assemblies of Cyclic Imides Tethered Hydroxy Benzoic Acids
 with Pyridine and Quinoline: Toward the Formation of Channels and
 Cavities
;
_journal_issue 6
_journal_name_full 'Crystal Growth &amp; Design'
_journal_page_first 3169
_journal_paper_doi 10.1021/cg300342a
_journal_volume 12
_journal_year 2012
_chemical_formula_sum 'C24 H16 N2 O5.4'
_chemical_formula_weight 418.79
_chemical_name_systematic
; 
 ? 
;
_space_group_IT_number 2
_symmetry_cell_setting triclinic
_symmetry_space_group_name_Hall '-P 1'
_symmetry_space_group_name_H-M 'P -1'
_atom_sites_solution_hydrogens geom
_atom_sites_solution_primary direct
_atom_sites_solution_secondary difmap
_audit_creation_method SHELXL-97
_cell_angle_alpha 72.9640(10)
_cell_angle_beta 80.8580(10)
_cell_angle_gamma 73.4710(10)
_cell_formula_units_Z 2
_cell_length_a 8.1871(2)
_cell_length_b 9.4937(2)
_cell_length_c 14.0258(3)
_cell_measurement_reflns_used 5236
_cell_measurement_temperature 296(2)
_cell_measurement_theta_max 0.972
_cell_measurement_theta_min 0.962
_cell_volume 995.86(4)
_computing_cell_refinement 'Bruker SMART'
_computing_data_collection 'Bruker SMART'
_computing_data_reduction 'Bruker SAINT'
_computing_molecular_graphics 'Bruker SHELXTL'
_computing_publication_material 'Bruker SHELXTL'
_computing_structure_refinement 'SHELXL-97 (Sheldrick, 1997)'
_computing_structure_solution 'SHELXS-97 (Sheldrick, 1990)'
_diffrn_ambient_temperature 296(2)
_diffrn_measured_fraction_theta_full 0.913
_diffrn_measured_fraction_theta_max 0.913
_diffrn_measurement_device_type 'CCD area detector'
_diffrn_measurement_method 'phi and omega scans'
_diffrn_radiation_monochromator graphite
_diffrn_radiation_source 'fine-focus sealed tube'
_diffrn_radiation_type MoK\a
_diffrn_radiation_wavelength 0.71073
_diffrn_reflns_av_R_equivalents 0.0175
_diffrn_reflns_av_sigmaI/netI 0.0171
_diffrn_reflns_limit_h_max 9
_diffrn_reflns_limit_h_min -8
_diffrn_reflns_limit_k_max 11
_diffrn_reflns_limit_k_min -11
_diffrn_reflns_limit_l_max 16
_diffrn_reflns_limit_l_min -16
_diffrn_reflns_number 9805
_diffrn_reflns_theta_full 25.00
_diffrn_reflns_theta_max 25.00
_diffrn_reflns_theta_min 1.52
_exptl_absorpt_coefficient_mu 0.101
_exptl_absorpt_correction_type none
_exptl_crystal_colour Colorless
_exptl_crystal_density_diffrn 1.397
_exptl_crystal_density_method 'not measured'
_exptl_crystal_description Blocks
_exptl_crystal_F_000 434.4
_exptl_crystal_size_max 0.38
_exptl_crystal_size_mid 0.32
_exptl_crystal_size_min 0.28
_refine_diff_density_max 0.141
_refine_diff_density_min -0.165
_refine_diff_density_rms 0.035
_refine_ls_extinction_method none
_refine_ls_goodness_of_fit_ref 1.044
_refine_ls_hydrogen_treatment mixed
_refine_ls_matrix_type full
_refine_ls_number_parameters 294
_refine_ls_number_reflns 3208
_refine_ls_number_restraints 0
_refine_ls_restrained_S_all 1.044
_refine_ls_R_factor_all 0.0432
_refine_ls_R_factor_gt 0.0362
_refine_ls_shift/su_max 0.001
_refine_ls_shift/su_mean 0.000
_refine_ls_structure_factor_coef Fsqd
_refine_ls_weighting_details 'calc w=1/[\s^2^(Fo^2^)+(0.0552P)^2^+0.1534P] where P=(Fo^2^+2Fc^2^)/3'
_refine_ls_weighting_scheme calc
_refine_ls_wR_factor_gt 0.0952
_refine_ls_wR_factor_ref 0.1028
_reflns_number_gt 2706
_reflns_number_total 3208
_reflns_threshold_expression >2sigma(I)
_cod_data_source_file cg300342a_si_010.cif
_cod_data_source_block dev
_cod_depositor_comments
;
The following automatic conversions were performed:

'_symmetry_cell_setting' value 'Triclinic' changed to 'triclinic'
according to /home/saulius/struct/CIF-dictionaries/cif_core.dic
dictionary named 'cif_core.dic' version 2.4.1 from 2010-06-29.

Automatic conversion script
Id: cif_fix_values 1891 2012-01-12 08:04:46Z andrius 
;
_cod_original_sg_symbol_H-M P-1
_cod_original_formula_sum 'C24 H16 N2 O5.40'
_cod_database_code 4506251

loop_
_symmetry_equiv_pos_as_xyz
'x, y, z'
'-x, -y, -z'

loop_
_atom_site_label
_atom_site_type_symbol
_atom_site_fract_x
_atom_site_fract_y
_atom_site_fract_z
_atom_site_U_iso_or_equiv
_atom_site_adp_type
_atom_site_occupancy
_atom_site_symmetry_multiplicity
_atom_site_calc_flag
_atom_site_refinement_flags
C24 C 0.79886(16) 0.14577(15) 0.44598(11) 0.0453(3) Uani 1 1 d .
N2 N 0.73556(15) 0.01907(13) 0.48039(10) 0.0498(3) Uani 1 1 d .
C2 C 0.58419(16) 0.70870(15) 0.31281(10) 0.0426(3) Uani 1 1 d .
C3 C 0.49938(17) 0.59439(16) 0.35202(10) 0.0461(3) Uani 1 1 d .
H3 H 0.4832 0.5579 0.4211 0.055 Uiso 1 1 calc R
C1 C 0.63581(17) 0.77517(16) 0.38564(11) 0.0457(3) Uani 1 1 d .
C19 C 0.85518(17) 0.20098(16) 0.51524(11) 0.0484(3) Uani 1 1 d .
C7 C 0.61030(18) 0.75958(17) 0.20911(10) 0.0493(3) Uani 1 1 d .
C8 C 0.87662(19) 0.85203(19) 0.17116(11) 0.0551(4) Uani 1 1 d .
C18 C 0.83890(19) 0.12527(18) 0.61699(12) 0.0579(4) Uani 1 1 d .
H18 H 0.8745 0.1594 0.6640 0.069 Uiso 1 1 calc R
C9 C 0.91210(18) 1.00348(19) 0.12710(10) 0.0530(4) Uani 1 1 d .
C15 C 0.62222(19) 1.02627(18) 0.12438(11) 0.0519(4) Uani 1 1 d .
C16 C 0.72180(18) -0.04909(17) 0.57649(12) 0.0553(4) Uani 1 1 d .
H16 H 0.6774 -0.1342 0.5973 0.066 Uiso 1 1 calc R
C23 C 0.8097(2) 0.21828(18) 0.34368(12) 0.0583(4) Uani 1 1 d .
H23 H 0.7717 0.1825 0.2984 0.070 Uiso 1 1 calc R
C4 C 0.43824(19) 0.53331(17) 0.29104(11) 0.0538(4) Uani 1 1 d .
C14 C 0.75979(19) 1.10771(18) 0.09967(10) 0.0535(4) Uani 1 1 d .
C17 C 0.7714(2) 0.00206(19) 0.64764(12) 0.0593(4) Uani 1 1 d .
H17 H 0.7588 -0.0470 0.7153 0.071 Uiso 1 1 calc R
C5 C 0.4603(3) 0.5881(2) 0.18863(12) 0.0714(5) Uani 1 1 d .
H5 H 0.4165 0.5500 0.1470 0.086 Uiso 1 1 calc R
C20 C 0.9247(2) 0.32872(18) 0.47733(14) 0.0623(4) Uani 1 1 d .
H20 H 0.9638 0.3665 0.5211 0.075 Uiso 1 1 calc R
C6 C 0.5474(2) 0.6994(2) 0.14816(12) 0.0678(5) Uani 1 1 d .
H6 H 0.5642 0.7346 0.0790 0.081 Uiso 1 1 calc R
C22 C 0.8763(2) 0.34180(19) 0.31118(14) 0.0677(5) Uani 1 1 d .
H22 H 0.8830 0.3906 0.2432 0.081 Uiso 1 1 calc R
C10 C 1.0640(2) 1.0463(2) 0.11187(12) 0.0651(5) Uani 1 1 d .
H10 H 1.1663 0.9758 0.1303 0.078 Uiso 1 1 calc R
C13 C 0.7531(2) 1.2588(2) 0.05682(13) 0.0698(5) Uani 1 1 d .
H13 H 0.6507 1.3295 0.0388 0.084 Uiso 1 1 calc R
C21 C 0.9351(2) 0.39661(19) 0.37820(15) 0.0680(5) Uani 1 1 d .
H21 H 0.9816 0.4803 0.3543 0.082 Uiso 1 1 calc R
C11 C 1.0576(3) 1.1975(3) 0.06843(14) 0.0777(6) Uani 1 1 d .
H11 H 1.1578 1.2299 0.0570 0.093 Uiso 1 1 calc R
C12 C 0.9061(3) 1.3020(2) 0.04149(15) 0.0829(6) Uani 1 1 d .
H12 H 0.9060 1.4036 0.0124 0.100 Uiso 1 1 calc R
O1 O 0.67424(15) 0.90216(12) 0.35090(8) 0.0627(3) Uani 1 1 d .
O2 O 0.63129(18) 0.70737(13) 0.47498(8) 0.0723(4) Uani 1 1 d .
O3 O 0.35519(17) 0.42069(14) 0.32825(9) 0.0732(4) Uani 1 1 d .
H3A H 0.3605 0.3898 0.3890 0.110 Uiso 1 1 calc R
O5 O 0.47090(14) 1.07735(14) 0.11447(9) 0.0708(3) Uani 1 1 d .
O4 O 0.97310(15) 0.73244(14) 0.20731(10) 0.0772(4) Uani 1 1 d .
N1 N 0.70174(15) 0.87370(14) 0.16261(8) 0.0505(3) Uani 1 1 d .
O6 O 0.2629(9) 0.3746(7) 0.1414(5) 0.173(2) Uani 0.40 1 d P
H2 H 0.703(3) -0.032(3) 0.4240(17) 0.109(7) Uiso 1 1 d .

loop_
_atom_site_aniso_label
_atom_site_aniso_U_11
_atom_site_aniso_U_22
_atom_site_aniso_U_33
_atom_site_aniso_U_23
_atom_site_aniso_U_13
_atom_site_aniso_U_12
C24 0.0389(7) 0.0386(7) 0.0560(9) -0.0148(6) -0.0028(6) -0.0043(5)
N2 0.0461(7) 0.0450(7) 0.0609(8) -0.0187(6) -0.0024(5) -0.0113(5)
C2 0.0414(7) 0.0415(8) 0.0423(8) -0.0081(6) -0.0024(5) -0.0098(5)
C3 0.0502(8) 0.0458(8) 0.0401(8) -0.0054(6) -0.0036(6) -0.0149(6)
C1 0.0456(7) 0.0463(8) 0.0453(9) -0.0115(7) 0.0006(6) -0.0144(6)
C19 0.0407(7) 0.0423(8) 0.0616(9) -0.0172(7) -0.0064(6) -0.0046(6)
C7 0.0495(8) 0.0528(9) 0.0437(8) -0.0045(6) -0.0040(6) -0.0184(6)
C8 0.0498(8) 0.0678(10) 0.0427(8) -0.0054(7) -0.0010(6) -0.0178(7)
C18 0.0557(9) 0.0596(10) 0.0608(10) -0.0228(8) -0.0104(7) -0.0081(7)
C9 0.0517(8) 0.0723(10) 0.0361(8) -0.0082(7) -0.0008(6) -0.0251(7)
C15 0.0524(9) 0.0603(10) 0.0415(8) -0.0036(7) -0.0060(6) -0.0205(7)
C16 0.0510(8) 0.0479(9) 0.0644(11) -0.0139(8) 0.0044(7) -0.0145(6)
C23 0.0625(9) 0.0512(9) 0.0585(10) -0.0140(8) -0.0086(7) -0.0084(7)
C4 0.0586(9) 0.0550(9) 0.0509(9) -0.0057(7) -0.0092(6) -0.0250(7)
C14 0.0607(9) 0.0621(10) 0.0390(8) -0.0037(7) -0.0035(6) -0.0276(7)
C17 0.0592(9) 0.0596(10) 0.0534(9) -0.0128(8) 0.0002(7) -0.0109(7)
C5 0.0959(13) 0.0843(13) 0.0496(10) -0.0103(9) -0.0172(8) -0.0482(10)
C20 0.0575(9) 0.0477(9) 0.0869(13) -0.0200(9) -0.0137(8) -0.0145(7)
C6 0.0855(12) 0.0854(12) 0.0394(9) -0.0043(8) -0.0078(7) -0.0432(10)
C22 0.0707(11) 0.0526(10) 0.0642(11) -0.0004(8) -0.0032(8) -0.0082(8)
C10 0.0580(10) 0.0954(14) 0.0473(9) -0.0142(9) 0.0011(7) -0.0351(9)
C13 0.0790(12) 0.0680(11) 0.0621(11) -0.0012(9) -0.0111(8) -0.0314(9)
C21 0.0619(10) 0.0449(9) 0.0914(14) -0.0066(9) -0.0064(9) -0.0163(7)
C11 0.0786(13) 0.1061(16) 0.0608(11) -0.0115(10) 0.0022(9) -0.0575(12)
C12 0.1062(16) 0.0809(13) 0.0728(12) -0.0036(10) -0.0059(11) -0.0587(12)
O1 0.0847(8) 0.0582(7) 0.0558(7) -0.0131(5) -0.0011(5) -0.0386(6)
O2 0.1150(10) 0.0685(8) 0.0445(7) -0.0081(6) -0.0098(6) -0.0454(7)
O3 0.0990(9) 0.0770(8) 0.0590(7) -0.0034(6) -0.0161(6) -0.0559(7)
O5 0.0526(7) 0.0716(8) 0.0798(8) 0.0003(6) -0.0140(5) -0.0184(5)
O4 0.0568(7) 0.0734(8) 0.0827(9) 0.0022(7) -0.0078(6) -0.0098(6)
N1 0.0485(7) 0.0573(8) 0.0428(7) -0.0012(6) -0.0030(5) -0.0216(5)
O6 0.231(7) 0.170(5) 0.169(5) -0.045(4) -0.053(5) -0.110(5)

loop_
_atom_type_symbol
_atom_type_description
_atom_type_scat_dispersion_real
_atom_type_scat_dispersion_imag
_atom_type_scat_source
C C 0.0033 0.0016 'International Tables Vol C Tables 4.2.6.8 and 6.1.1.4'
H H 0.0000 0.0000 'International Tables Vol C Tables 4.2.6.8 and 6.1.1.4'
N N 0.0061 0.0033 'International Tables Vol C Tables 4.2.6.8 and 6.1.1.4'
O O 0.0106 0.0060 'International Tables Vol C Tables 4.2.6.8 and 6.1.1.4'
Cl Cl 0.1484 0.1585 'International Tables Vol C Tables 4.2.6.8 and 6.1.1.4'
Na Na 0.0362 0.0249 'International Tables Vol C Tables 4.2.6.8 and 6.1.1.4'

loop_
_geom_angle_atom_site_label_1
_geom_angle_atom_site_label_2
_geom_angle_atom_site_label_3
_geom_angle
N2 C24 C23 120.36(13)
N2 C24 C19 119.19(13)
C23 C24 C19 120.45(13)
C16 N2 C24 121.19(13)
C3 C2 C7 118.26(13)
C3 C2 C1 117.59(12)
C7 C2 C1 124.09(12)
C4 C3 C2 121.65(13)
O2 C1 O1 123.80(13)
O2 C1 C2 118.64(12)
O1 C1 C2 117.49(12)
C18 C19 C20 124.07(14)
C18 C19 C24 118.00(13)
C20 C19 C24 117.93(14)
C6 C7 C2 120.00(13)
C6 C7 N1 118.22(13)
C2 C7 N1 121.78(13)
O4 C8 N1 125.20(15)
O4 C8 C9 128.99(14)
N1 C8 C9 105.80(12)
C17 C18 C19 120.58(15)
C14 C9 C10 121.64(16)
C14 C9 C8 108.03(13)
C10 C9 C8 130.33(15)
O5 C15 N1 125.19(14)
O5 C15 C14 128.90(15)
N1 C15 C14 105.91(12)
N2 C16 C17 122.01(14)
C22 C23 C24 119.25(15)
O3 C4 C5 118.13(14)
O3 C4 C3 122.43(13)
C5 C4 C3 119.44(14)
C13 C14 C9 121.17(15)
C13 C14 C15 130.31(15)
C9 C14 C15 108.52(13)
C18 C17 C16 119.00(15)
C6 C5 C4 119.79(15)
C21 C20 C19 120.75(16)
C5 C6 C7 120.82(14)
C23 C22 C21 121.16(16)
C11 C10 C9 117.25(17)
C14 C13 C12 117.18(18)
C20 C21 C22 120.44(16)
C10 C11 C12 121.37(17)
C11 C12 C13 121.38(18)
C15 N1 C8 111.54(12)
C15 N1 C7 123.44(12)
C8 N1 C7 123.47(12)

loop_
_geom_bond_atom_site_label_1
_geom_bond_atom_site_label_2
_geom_bond_distance
C24 N2 1.3724(18)
C24 C23 1.399(2)
C24 C19 1.417(2)
N2 C16 1.315(2)
C2 C3 1.3856(18)
C2 C7 1.3939(19)
C2 C1 1.5123(19)
C3 C4 1.382(2)
C1 O2 1.2296(17)
C1 O1 1.2699(17)
C19 C18 1.401(2)
C19 C20 1.413(2)
C7 C6 1.384(2)
C7 N1 1.4325(17)
C8 O4 1.2041(19)
C8 N1 1.4069(19)
C8 C9 1.481(2)
C18 C17 1.362(2)
C9 C14 1.382(2)
C9 C10 1.382(2)
C15 O5 1.2094(18)
C15 N1 1.3887(19)
C15 C14 1.484(2)
C16 C17 1.386(2)
C23 C22 1.361(2)
C4 O3 1.3607(17)
C4 C5 1.378(2)
C14 C13 1.372(2)
C5 C6 1.378(2)
C20 C21 1.351(3)
C22 C21 1.400(3)
C10 C11 1.374(3)
C13 C12 1.393(3)
C11 C12 1.376(3)
